data_8106364
loop_
_publ_author_name
'Gao, Xiaonan'
'Zhang, Cun-Lan'
'Fu, Ai-Yun'

_publ_section_title
;
 Crystal structure of
 di-\m2-aqua-tetraaqua-bis(4-(1H-1,2,4-triazol-1-yl)benzoato-\kN)disodium(I)
 C18H24N6Na2O10
;
_journal_issue 6
_journal_name_full 'Zeitschrift f\"ur Kristallographie - New Crystal Structures'
_journal_page_first 965
_journal_page_last 966
_journal_paper_doi 10.1515/ncrs-2017-0225
_journal_volume 233
_journal_year 2018
_chemical_formula_sum 'C18 H24 N6 Na2 O10'
_chemical_formula_weight 530.41
_space_group_crystal_system triclinic
_space_group_IT_number 2
_space_group_name_Hall '-P 1'
_space_group_name_H-M_alt 'P -1'
_atom_sites_solution_hydrogens mixed
_cell_angle_alpha 75.491(6)
_cell_angle_beta 77.953(6)
_cell_angle_gamma 70.523(6)
_cell_formula_units_Z 1
_cell_length_a 6.223(2)
_cell_length_b 7.385(2)
_cell_length_c 14.295(5)
_cell_measurement_reflns_used 1050
_cell_measurement_temperature 296(2)
_cell_measurement_theta_max 25.96
_cell_measurement_theta_min 2.97
_cell_volume 593.9(3)
_computing_cell_refinement 'Bruker SAINT'
_computing_data_collection 'Bruker APEX2'
_computing_data_reduction 'Bruker SAINT'
_computing_molecular_graphics 'Bruker SHELXTL'
_computing_publication_material 'Bruker SHELXTL'
_computing_structure_refinement 'SHELXL-2016/6 (Sheldrick, 2016)'
_computing_structure_solution 'SHELXT 2014/5 (Sheldrick, 2014)'
_diffrn_ambient_temperature 296(2)
_diffrn_measured_fraction_theta_full 0.998
_diffrn_measured_fraction_theta_max 0.993
_diffrn_measurement_device_type 'Bruker APEX-II CCD'
_diffrn_measurement_method '\f and \w scans'
_diffrn_radiation_type MoK\a
_diffrn_radiation_wavelength 0.71073
_diffrn_reflns_av_R_equivalents 0.0253
_diffrn_reflns_av_unetI/netI 0.0498
_diffrn_reflns_Laue_measured_fraction_full 0.998
_diffrn_reflns_Laue_measured_fraction_max 0.993
_diffrn_reflns_limit_h_max 5
_diffrn_reflns_limit_h_min -8
_diffrn_reflns_limit_k_max 9
_diffrn_reflns_limit_k_min -10
_diffrn_reflns_limit_l_max 18
_diffrn_reflns_limit_l_min -19
_diffrn_reflns_number 4678
_diffrn_reflns_point_group_measured_fraction_full 0.998
_diffrn_reflns_point_group_measured_fraction_max 0.993
_diffrn_reflns_theta_full 25.242
_diffrn_reflns_theta_max 28.790
_diffrn_reflns_theta_min 1.485
_exptl_absorpt_coefficient_mu 0.151
_exptl_absorpt_correction_T_max 0.970
_exptl_absorpt_correction_T_min 0.970
_exptl_crystal_colour colourless
_exptl_crystal_density_diffrn 1.483
_exptl_crystal_description block
_exptl_crystal_F_000 276
_exptl_crystal_size_max 0.200
_exptl_crystal_size_mid 0.200
_exptl_crystal_size_min 0.200
_refine_diff_density_max 0.213
_refine_diff_density_min -0.352
_refine_diff_density_rms 0.049
_refine_ls_extinction_coef .
_refine_ls_extinction_method none
_refine_ls_goodness_of_fit_ref 1.035
_refine_ls_hydrogen_treatment constr
_refine_ls_matrix_type full
_refine_ls_number_parameters 173
_refine_ls_number_reflns 3075
_refine_ls_number_restraints 10
_refine_ls_restrained_S_all 1.037
_refine_ls_R_factor_all 0.0913
_refine_ls_R_factor_gt 0.0517
_refine_ls_shift/su_max 0.001
_refine_ls_shift/su_mean 0.000
_refine_ls_structure_factor_coef Fsqd
_refine_ls_weighting_details 'w=1/[\s^2^(Fo^2^)+(0.0665P)^2^+0.0767P] where P=(Fo^2^+2Fc^2^)/3'
_refine_ls_weighting_scheme calc
_refine_ls_wR_factor_gt 0.1290
_refine_ls_wR_factor_ref 0.1533
_reflns_Friedel_coverage 0.000
_reflns_Friedel_fraction_full .
_reflns_Friedel_fraction_max .
_reflns_number_gt 1837
_reflns_number_total 3075
_reflns_threshold_expression 'I > 2\s(I)'
_cod_data_source_file suppl_ncrs-2017-0225_suppl.cif
_cod_data_source_block e_a
_cod_database_code 8106364
_shelx_space_group_comment
;
The symmetry employed for this shelxl refinement is uniquely defined
by the following loop, which should always be used as a source of
symmetry information in preference to the above space-group names.
They are only intended as comments.
;
_shelx_estimated_absorpt_t_min 0.970
_shelx_estimated_absorpt_t_max 0.970

loop_
_space_group_symop_operation_xyz
'x, y, z'
'-x, -y, -z'

loop_
_atom_site_label
_atom_site_type_symbol
_atom_site_fract_x
_atom_site_fract_y
_atom_site_fract_z
_atom_site_U_iso_or_equiv
_atom_site_adp_type
_atom_site_occupancy
_atom_site_site_symmetry_order
_atom_site_calc_flag
_atom_site_refinement_flags_posn
_atom_site_refinement_flags_adp
_atom_site_refinement_flags_occupancy
_atom_site_disorder_assembly
_atom_site_disorder_group
Na1 Na 0.32484(14) 0.71525(15) 0.94416(6) 0.0573(3) Uani 1 1 d . . . . .
O1 O 0.7263(9) 0.822(4) 0.1605(3) 0.070(3) Uani 0.79(5) 1 d D . P A 1
O1A O 0.736(3) 0.733(8) 0.1628(14) 0.045(6) Uani 0.21(5) 1 d D . P A 2
N1 N 0.3680(3) 0.7611(2) 0.61720(11) 0.0380(4) Uani 1 1 d . . . . .
C1 C 0.8401(4) 0.7252(4) 0.23146(15) 0.0465(5) Uani 1 1 d D . . . .
O2 O 1.0516(3) 0.6408(2) 0.22396(11) 0.0521(4) Uani 1 1 d . . . . .
C2 C 0.7111(3) 0.7384(3) 0.33250(13) 0.0377(5) Uani 1 1 d . . . . .
N2 N 0.1350(3) 0.8255(3) 0.63609(13) 0.0523(5) Uani 1 1 d . . . . .
O3 O -0.0731(2) 0.8101(2) 0.97557(10) 0.0432(4) Uani 1 1 d D . . . .
H3A H -0.140118 0.795045 1.034305 0.052 Uiso 1 1 d DR U . . .
H3B H -0.166769 0.919138 0.954986 0.052 Uiso 1 1 d DR U . . .
C3 C 0.4739(4) 0.7912(4) 0.35125(16) 0.0608(7) Uani 1 1 d . . . . .
H3 H 0.389219 0.821522 0.299984 0.073 Uiso 1 1 calc R U . . .
N3 N 0.2907(4) 0.7324(3) 0.77516(13) 0.0581(6) Uani 1 1 d . . . . .
O5 O 0.7205(2) 0.5765(2) 0.92465(11) 0.0509(4) Uani 1 1 d D . . . .
H5A H 0.817056 0.518382 0.882099 0.061 Uiso 1 1 d DR U . . .
H5B H 0.799986 0.637838 0.936953 0.061 Uiso 1 1 d DR U . . .
C5 C 0.4833(3) 0.7568(3) 0.52000(13) 0.0340(4) Uani 1 1 d . . . . .
O4 O 0.3425(3) 0.8182(2) 1.09180(11) 0.0488(4) Uani 1 1 d D . . . .
H4A H 0.445678 0.811179 1.122965 0.059 Uiso 1 1 d DR U . . .
H4B H 0.262266 0.759502 1.135456 0.059 Uiso 1 1 d DR U . . .
C4 C 0.3594(4) 0.7997(4) 0.44502(16) 0.0552(6) Uani 1 1 d . . . . .
H4 H 0.199576 0.834476 0.456618 0.066 Uiso 1 1 calc R U . . .
C7 C 0.8308(4) 0.7001(4) 0.40855(15) 0.0495(6) Uani 1 1 d . . . . .
H7 H 0.990610 0.665192 0.397209 0.059 Uiso 1 1 calc R U . . .
C6 C 0.7191(4) 0.7120(4) 0.50228(16) 0.0542(6) Uani 1 1 d . . . . .
H6 H 0.802947 0.689908 0.552922 0.065 Uiso 1 1 calc R U . . .
C8 C 0.4557(4) 0.7055(4) 0.70096(15) 0.0543(6) Uani 1 1 d . . . . .
H8 H 0.611895 0.654778 0.706254 0.065 Uiso 1 1 calc R U . . .
C9 C 0.1001(4) 0.8050(4) 0.73174(16) 0.0538(6) Uani 1 1 d . . . . .
H9 H -0.046506 0.838691 0.766712 0.065 Uiso 1 1 calc R U . . .

loop_
_atom_site_aniso_label
_atom_site_aniso_U_11
_atom_site_aniso_U_22
_atom_site_aniso_U_33
_atom_site_aniso_U_23
_atom_site_aniso_U_13
_atom_site_aniso_U_12
Na1 0.0345(5) 0.1025(8) 0.0371(5) -0.0290(5) 0.0026(4) -0.0164(5)
O1 0.0443(16) 0.139(8) 0.0286(14) -0.025(3) -0.0004(11) -0.029(3)
O1A 0.028(5) 0.085(16) 0.025(4) -0.021(7) -0.002(3) -0.015(7)
N1 0.0334(9) 0.0513(10) 0.0248(8) -0.0084(7) -0.0004(7) -0.0083(7)
C1 0.0355(11) 0.0793(16) 0.0301(11) -0.0198(11) 0.0048(9) -0.0230(11)
O2 0.0373(8) 0.0759(11) 0.0401(9) -0.0202(8) 0.0083(7) -0.0146(8)
C2 0.0312(10) 0.0552(12) 0.0270(10) -0.0111(9) 0.0006(8) -0.0136(9)
N2 0.0351(10) 0.0786(14) 0.0338(10) -0.0107(9) 0.0034(8) -0.0098(9)
O3 0.0368(8) 0.0579(9) 0.0326(8) -0.0120(7) 0.0003(6) -0.0120(7)
C3 0.0317(11) 0.121(2) 0.0303(11) -0.0228(13) -0.0044(9) -0.0178(13)
N3 0.0551(12) 0.0840(15) 0.0267(9) -0.0103(9) 0.0026(9) -0.0150(11)
O5 0.0367(8) 0.0660(10) 0.0552(10) -0.0295(8) 0.0068(7) -0.0173(7)
C5 0.0323(10) 0.0433(11) 0.0245(9) -0.0087(8) -0.0004(8) -0.0094(8)
O4 0.0415(8) 0.0698(10) 0.0374(8) -0.0038(7) -0.0084(6) -0.0227(7)
C4 0.0268(10) 0.106(2) 0.0334(11) -0.0222(12) 0.0004(9) -0.0174(11)
C7 0.0263(10) 0.0810(16) 0.0348(11) -0.0148(11) -0.0036(8) -0.0053(10)
C6 0.0335(11) 0.0911(18) 0.0288(11) -0.0140(11) -0.0077(9) -0.0029(12)
C8 0.0431(13) 0.0821(17) 0.0276(11) -0.0105(11) -0.0042(9) -0.0060(12)
C9 0.0432(13) 0.0781(16) 0.0307(11) -0.0100(11) 0.0076(10) -0.0139(12)

loop_
_atom_type_symbol
_atom_type_description
_atom_type_scat_dispersion_real
_atom_type_scat_dispersion_imag
_atom_type_scat_source
C C 0.0033 0.0016 'International Tables Vol C Tables 4.2.6.8 and 6.1.1.4'
H H 0.0000 0.0000 'International Tables Vol C Tables 4.2.6.8 and 6.1.1.4'
N N 0.0061 0.0033 'International Tables Vol C Tables 4.2.6.8 and 6.1.1.4'
Na Na 0.0362 0.0249 'International Tables Vol C Tables 4.2.6.8 and 6.1.1.4'
O O 0.0106 0.0060 'International Tables Vol C Tables 4.2.6.8 and 6.1.1.4'

loop_
_geom_angle_atom_site_label_1
_geom_angle_atom_site_label_2
_geom_angle_atom_site_label_3
_geom_angle
_geom_angle_site_symmetry_1
_geom_angle_site_symmetry_3
O3 Na1 O5 171.84(7) . .
O3 Na1 N3 88.02(6) . .
O5 Na1 N3 94.26(7) . .
O3 Na1 O4 90.19(5) . .
O5 Na1 O4 90.27(6) . .
N3 Na1 O4 160.18(8) . .
O3 Na1 O5 81.81(6) . 2_667
O5 Na1 O5 90.32(6) . 2_667
N3 Na1 O5 121.05(7) . 2_667
O4 Na1 O5 78.13(6) . 2_667
O3 Na1 Na1 124.40(6) . 2_667
O5 Na1 Na1 47.70(4) . 2_667
N3 Na1 Na1 115.58(7) . 2_667
O4 Na1 Na1 81.44(5) . 2_667
O5 Na1 Na1 42.62(4) 2_667 2_667
C8 N1 N2 109.19(16) . .
C8 N1 C5 129.43(18) . .
N2 N1 C5 121.37(16) . .
O2 C1 O1A 117.3(12) . .
O2 C1 O1 125.6(3) . .
O2 C1 C2 117.73(19) . .
O1A C1 C2 120.4(9) . .
O1 C1 C2 116.2(5) . .
C7 C2 C3 118.15(18) . .
C7 C2 C1 119.43(18) . .
C3 C2 C1 122.41(18) . .
C9 N2 N1 102.19(18) . .
Na1 O3 H3A 120.0 . .
Na1 O3 H3B 128.2 . .
H3A O3 H3B 96.6 . .
C2 C3 C4 121.3(2) . .
C2 C3 H3 119.4 . .
C4 C3 H3 119.4 . .
C8 N3 C9 102.63(19) . .
C8 N3 Na1 128.38(17) . .
C9 N3 Na1 128.03(15) . .
Na1 O5 Na1 89.68(6) . 2_667
Na1 O5 H5A 134.2 . .
Na1 O5 H5A 100.2 2_667 .
Na1 O5 H5B 117.3 . .
Na1 O5 H5B 114.5 2_667 .
H5A O5 H5B 99.1 . .
C4 C5 C6 120.24(18) . .
C4 C5 N1 119.97(18) . .
C6 C5 N1 119.78(18) . .
Na1 O4 H4A 136.4 . .
Na1 O4 H4B 103.3 . .
H4A O4 H4B 100.1 . .
C5 C4 C3 119.4(2) . .
C5 C4 H4 120.3 . .
C3 C4 H4 120.3 . .
C2 C7 C6 121.31(19) . .
C2 C7 H7 119.3 . .
C6 C7 H7 119.3 . .
C5 C6 C7 119.5(2) . .
C5 C6 H6 120.2 . .
C7 C6 H6 120.2 . .
N3 C8 N1 110.7(2) . .
N3 C8 H8 124.7 . .
N1 C8 H8 124.7 . .
N2 C9 N3 115.3(2) . .
N2 C9 H9 122.3 . .
N3 C9 H9 122.3 . .

loop_
_geom_bond_atom_site_label_1
_geom_bond_atom_site_label_2
_geom_bond_distance
_geom_bond_site_symmetry_2
Na1 O3 2.3158(17) .
Na1 O5 2.3159(18) .
Na1 N3 2.437(2) .
Na1 O4 2.4500(18) .
Na1 O5 2.530(2) 2_667
Na1 Na1 3.420(2) 2_667
O1 C1 1.280(7) .
O1A C1 1.262(13) .
N1 C8 1.333(3) .
N1 N2 1.357(2) .
N1 C5 1.427(2) .
C1 O2 1.249(3) .
C1 C2 1.508(3) .
C2 C7 1.364(3) .
C2 C3 1.381(3) .
N2 C9 1.317(3) .
O3 H3A 0.8539 .
O3 H3B 0.8451 .
C3 C4 1.386(3) .
C3 H3 0.9300 .
N3 C8 1.317(3) .
N3 C9 1.340(3) .
O5 H5A 0.8495 .
O5 H5B 0.8408 .
C5 C4 1.362(3) .
C5 C6 1.375(3) .
O4 H4A 0.8357 .
O4 H4B 0.8402 .
C4 H4 0.9300 .
C7 C6 1.384(3) .
C7 H7 0.9300 .
C6 H6 0.9300 .
C8 H8 0.9300 .
C9 H9 0.9300 .

loop_
_geom_hbond_atom_site_label_D
_geom_hbond_atom_site_label_H
_geom_hbond_atom_site_label_A
_geom_hbond_distance_DH
_geom_hbond_distance_HA
_geom_hbond_distance_DA
_geom_hbond_angle_DHA
_geom_hbond_site_symmetry_A
O3 H3A O1 0.85 1.85 2.687(7) 165.6 1_456
O3 H3A O1A 0.85 1.84 2.69(2) 173.4 1_456
O3 H3B O4 0.85 1.91 2.748(2) 171.4 2_577
O5 H5A O2 0.85 2.02 2.834(2) 160.0 2_766
O5 H5B O3 0.84 1.94 2.767(2) 169.0 1_655
O4 H4A O1 0.84 1.96 2.775(10) 164.3 1_556
O4 H4A O1A 0.84 1.87 2.670(15) 159.3 1_556
O4 H4B O2 0.84 1.90 2.734(2) 172.9 1_456
C8 H8 O2 0.93 2.62 3.445(3) 147.7 2_766

loop_
_geom_torsion_atom_site_label_1
_geom_torsion_atom_site_label_2
_geom_torsion_atom_site_label_3
_geom_torsion_atom_site_label_4
_geom_torsion
_geom_torsion_site_symmetry_1
_geom_torsion_site_symmetry_2
_geom_torsion_site_symmetry_3
_geom_torsion_site_symmetry_4
O2 C1 C2 C7 14.7(3) . . . .
O1A C1 C2 C7 170(3) . . . .
O1 C1 C2 C7 -157.7(13) . . . .
O2 C1 C2 C3 -166.4(2) . . . .
O1A C1 C2 C3 -11(3) . . . .
O1 C1 C2 C3 21.3(13) . . . .
C8 N1 N2 C9 0.7(2) . . . .
C5 N1 N2 C9 179.68(19) . . . .
C7 C2 C3 C4 -1.9(4) . . . .
C1 C2 C3 C4 179.2(2) . . . .
C8 N1 C5 C4 172.4(2) . . . .
N2 N1 C5 C4 -6.4(3) . . . .
C8 N1 C5 C6 -8.5(3) . . . .
N2 N1 C5 C6 172.7(2) . . . .
C6 C5 C4 C3 2.2(4) . . . .
N1 C5 C4 C3 -178.7(2) . . . .
C2 C3 C4 C5 0.5(4) . . . .
C3 C2 C7 C6 0.4(4) . . . .
C1 C2 C7 C6 179.5(2) . . . .
C4 C5 C6 C7 -3.6(4) . . . .
N1 C5 C6 C7 177.3(2) . . . .
C2 C7 C6 C5 2.3(4) . . . .
C9 N3 C8 N1 0.5(3) . . . .
Na1 N3 C8 N1 -168.84(16) . . . .
N2 N1 C8 N3 -0.8(3) . . . .
C5 N1 C8 N3 -179.7(2) . . . .
N1 N2 C9 N3 -0.3(3) . . . .
C8 N3 C9 N2 -0.1(3) . . . .
Na1 N3 C9 N2 169.32(17) . . . .
